data_7205171
loop_
_publ_author_name
'Zhong, Rui-Qin'
'Zou, Ru-Qiang'
'Xu, Qiang'

_publ_section_title
;
 Solvent-induced deviation in square-grid layers of microporous Cu(ii)
 isophthalates: layer stacking and gas adsorption properties
;
_journal_issue 2
_journal_name_full CrystEngComm
_journal_page_first 577
_journal_paper_doi 10.1039/c0ce00150c
_journal_volume 13
_journal_year 2011
_chemical_formula_sum 'C8 H11 Cu O7'
_chemical_formula_weight 282.71
_chemical_name_systematic
;
?
;
_space_group_IT_number 129
_symmetry_cell_setting tetragonal
_symmetry_space_group_name_Hall '-P 4a 2a'
_symmetry_space_group_name_H-M 'P 4/n m m :2'
_atom_sites_solution_hydrogens geom
_atom_sites_solution_primary direct
_atom_sites_solution_secondary difmap
_audit_creation_method SHELXL-97
_cell_angle_alpha 90.00
_cell_angle_beta 90.00
_cell_angle_gamma 90.00
_cell_formula_units_Z 8
_cell_length_a 19.129(3)
_cell_length_b 19.129(3)
_cell_length_c 6.7640(14)
_cell_measurement_reflns_used 654
_cell_measurement_temperature 293(2)
_cell_measurement_theta_max 27.48
_cell_measurement_theta_min 2.54
_cell_volume 2475.1(8)
_computing_structure_refinement 'SHELXL-97 (Sheldrick, 1997)'
_computing_structure_solution 'SHELXS-97 (Sheldrick, 1990)'
_diffrn_ambient_temperature 293(2)
_diffrn_measured_fraction_theta_full 0.999
_diffrn_measured_fraction_theta_max 0.999
_diffrn_radiation_monochromator graphite
_diffrn_radiation_source 'fine-focus sealed tube'
_diffrn_radiation_type MoK\a
_diffrn_radiation_wavelength 0.71073
_diffrn_reflns_av_R_equivalents 0.0568
_diffrn_reflns_av_sigmaI/netI 0.0287
_diffrn_reflns_limit_h_max 24
_diffrn_reflns_limit_h_min -22
_diffrn_reflns_limit_k_max 24
_diffrn_reflns_limit_k_min -24
_diffrn_reflns_limit_l_max 8
_diffrn_reflns_limit_l_min -8
_diffrn_reflns_number 22829
_diffrn_reflns_theta_full 27.46
_diffrn_reflns_theta_max 27.46
_diffrn_reflns_theta_min 3.01
_exptl_absorpt_coefficient_mu 1.780
_exptl_absorpt_correction_T_max 1.0000
_exptl_absorpt_correction_T_min 0.7558
_exptl_absorpt_correction_type multi-scan
_exptl_absorpt_process_details
;
Higashi, T. (1995). Program for Absorption Correction.
Rigaku Corporation, Tokyo, Japan.
;
_exptl_crystal_colour BLUE
_exptl_crystal_density_diffrn 1.517
_exptl_crystal_density_meas ?
_exptl_crystal_density_method 'not measured'
_exptl_crystal_description BLOCK
_exptl_crystal_F_000 1152
_exptl_crystal_size_max 0.30
_exptl_crystal_size_mid 0.26
_exptl_crystal_size_min 0.22
_refine_diff_density_max 0.821
_refine_diff_density_min -0.412
_refine_diff_density_rms 0.114
_refine_ls_extinction_method none
_refine_ls_goodness_of_fit_ref 1.150
_refine_ls_hydrogen_treatment constr
_refine_ls_matrix_type full
_refine_ls_number_parameters 82
_refine_ls_number_reflns 1569
_refine_ls_number_restraints 0
_refine_ls_restrained_S_all 1.150
_refine_ls_R_factor_all 0.0461
_refine_ls_R_factor_gt 0.0399
_refine_ls_shift/su_max 0.000
_refine_ls_shift/su_mean 0.000
_refine_ls_structure_factor_coef Fsqd
_refine_ls_weighting_details 'calc w=1/[\s^2^(Fo^2^)+(0.0747P)^2^+2.7595P] where P=(Fo^2^+2Fc^2^)/3'
_refine_ls_weighting_scheme calc
_refine_ls_wR_factor_gt 0.1241
_refine_ls_wR_factor_ref 0.1294
_reflns_number_gt 1348
_reflns_number_total 1569
_reflns_threshold_expression >2sigma(I)
_cod_data_source_file C0CE00150C.TXT
_cod_data_source_block 1
_cod_depositor_comments
;
The following automatic conversions were performed:
'_symmetry_cell_setting' value 'Tetragonal' changed to 'tetragonal'
according to '/home/saulius/struct/CIF-dictionaries/cif_core.dic'
dictionary named 'cif_core.dic' version 2.4.1 from
2010-06-29.

'_exptl_absorpt_correction_type' value 'MULTI-SCAN' changed
to 'multi-scan' according to
'/home/saulius/struct/CIF-dictionaries/cif_core.dic' dictionary named
'cif_core.dic' version 2.4.1 from
2010-06-29.

'_refine_ls_hydrogen_treatment' value 'Constr' changed to
'constr' according to '/home/saulius/struct/CIF-dictionaries/cif_core.dic'
dictionary named 'cif_core.dic' version 2.4.1 from 2010-06-29.

Automatic conversion script
Id: cif_fix_enum 1555 2011-01-17 13:19:09Z saulius 

The following automatic conversions were performed:

'_exptl_crystal_density_meas' value 'None' was changed to '?' - the
value is perceived as not measured.

Automatic conversion script
Id: cif_fix_values 3008 2015-01-20 13:52:24Z robertas 
;
_cod_original_cell_volume 2475.0(7)
_cod_original_sg_symbol_H-M P4/nmm
_cod_database_code 7205171

loop_
_symmetry_equiv_pos_as_xyz
'x, y, z'
'-x+1/2, -y+1/2, z'
'-y+1/2, x, z'
'y, -x+1/2, z'
'-x, y+1/2, -z'
'x+1/2, -y, -z'
'y+1/2, x+1/2, -z'
'-y, -x, -z'
'-x, -y, -z'
'x-1/2, y-1/2, -z'
'y-1/2, -x, -z'
'-y, x-1/2, -z'
'x, -y-1/2, z'
'-x-1/2, y, z'
'-y-1/2, -x-1/2, z'
'y, x, z'

loop_
_atom_site_label
_atom_site_type_symbol
_atom_site_fract_x
_atom_site_fract_y
_atom_site_fract_z
_atom_site_U_iso_or_equiv
_atom_site_adp_type
_atom_site_occupancy
_atom_site_symmetry_multiplicity
_atom_site_calc_flag
_atom_site_refinement_flags
_atom_site_disorder_assembly
_atom_site_disorder_group
Cu1 Cu 0.531159(15) 0.531159(15) 0.14758(6) 0.0173(2) Uani 1 2 d S . .
C1 C 0.52582(14) 0.31305(14) 0.2645(4) 0.0244(6) Uani 1 1 d . . .
C2 C 0.54892(17) 0.31301(15) 0.4601(5) 0.0319(7) Uani 1 1 d . . .
H2 H 0.5569 0.3551 0.5251 0.038 Uiso 1 1 calc R . .
C3 C 0.5600(3) 0.2500 0.5581(7) 0.0385(11) Uani 1 2 d S . .
H3 H 0.5749 0.2500 0.6890 0.046 Uiso 1 2 calc SR . .
C4 C 0.5140(2) 0.2500 0.1676(6) 0.0256(8) Uani 1 2 d S . .
H4 H 0.4981 0.2500 0.0376 0.031 Uiso 1 2 calc SR . .
C5 C 0.51447(15) 0.38136(14) 0.1615(4) 0.0223(5) Uani 1 1 d . . .
O1 O 0.48406(14) 0.38101(11) -0.0026(4) 0.0441(6) Uani 1 1 d . . .
O2 O 0.53591(13) 0.43497(11) 0.2473(4) 0.0408(6) Uani 1 1 d . . .
O1W O 0.57482(12) 0.57482(12) 0.4086(5) 0.0383(7) Uani 1 2 d S . .
H1WA H 0.6048 0.6048 0.3949 0.046 Uiso 1 2 d SR . .
H1WB H 0.5669 0.5669 0.5253 0.046 Uiso 1 2 d SR . .
O2W O 0.6726(3) 0.6726(3) 0.9545(19) 0.241(6) Uani 1 2 d S . .
H2WA H 0.6656 0.6656 1.0727 0.289 Uiso 1 2 d SR . .
H2WB H 0.6480 0.6480 0.8832 0.289 Uiso 1 2 d SR . .
O3W O 0.6721(3) 0.6721(3) 0.487(2) 0.300(9) Uani 1 2 d S . .
H3WA H 0.7022 0.7022 0.5008 0.360 Uiso 1 2 d SR . .
H3WB H 0.6580 0.6580 0.5943 0.360 Uiso 1 2 d SR . .

loop_
_atom_site_aniso_label
_atom_site_aniso_U_11
_atom_site_aniso_U_22
_atom_site_aniso_U_33
_atom_site_aniso_U_23
_atom_site_aniso_U_13
_atom_site_aniso_U_12
Cu1 0.0159(2) 0.0159(2) 0.0200(3) -0.00074(11) -0.00074(11) -0.00081(14)
C1 0.0302(14) 0.0174(12) 0.0256(14) 0.0015(10) -0.0026(11) -0.0007(10)
C2 0.0456(16) 0.0194(12) 0.0308(16) -0.0024(11) -0.0071(13) -0.0014(12)
C3 0.064(3) 0.024(2) 0.027(2) 0.000 -0.013(2) 0.000
C4 0.032(2) 0.0207(18) 0.0242(19) 0.000 -0.0023(16) 0.000
C5 0.0236(12) 0.0175(12) 0.0259(14) -0.0006(9) 0.0014(10) 0.0010(10)
O1 0.0744(17) 0.0196(10) 0.0382(13) 0.0055(9) -0.0263(13) -0.0075(10)
O2 0.0680(16) 0.0160(9) 0.0385(13) 0.0030(9) -0.0226(11) -0.0019(9)
O1W 0.0440(11) 0.0440(11) 0.0271(15) -0.0072(10) -0.0072(10) -0.0051(15)
O2W 0.209(9) 0.209(9) 0.305(14) 0.010(6) 0.010(6) -0.144(10)
O3W 0.251(11) 0.251(11) 0.398(19) -0.040(7) -0.040(7) -0.187(12)

loop_
_atom_type_symbol
_atom_type_description
_atom_type_scat_dispersion_real
_atom_type_scat_dispersion_imag
_atom_type_scat_source
C C 0.0033 0.0016 'International Tables Vol C Tables 4.2.6.8 and 6.1.1.4'
H H 0.0000 0.0000 'International Tables Vol C Tables 4.2.6.8 and 6.1.1.4'
O O 0.0106 0.0060 'International Tables Vol C Tables 4.2.6.8 and 6.1.1.4'
Cu Cu 0.3201 1.2651 'International Tables Vol C Tables 4.2.6.8 and 6.1.1.4'

loop_
_geom_angle_atom_site_label_1
_geom_angle_atom_site_label_2
_geom_angle_atom_site_label_3
_geom_angle
_geom_angle_site_symmetry_1
_geom_angle_site_symmetry_3
_geom_angle_publ_flag
O2 Cu1 O2 88.21(15) 16 . ?
O2 Cu1 O1 89.60(12) 16 9_665 ?
O2 Cu1 O1 168.34(9) . 9_665 ?
O2 Cu1 O1 168.34(9) 16 8_665 ?
O2 Cu1 O1 89.60(12) . 8_665 ?
O1 Cu1 O1 90.25(18) 9_665 8_665 ?
O2 Cu1 O1W 93.71(9) 16 . ?
O2 Cu1 O1W 93.71(9) . . ?
O1 Cu1 O1W 97.86(9) 9_665 . ?
O1 Cu1 O1W 97.86(9) 8_665 . ?
O2 Cu1 Cu1 81.72(7) 16 9_665 ?
O2 Cu1 Cu1 81.72(7) . 9_665 ?
O1 Cu1 Cu1 86.63(7) 9_665 9_665 ?
O1 Cu1 Cu1 86.63(7) 8_665 9_665 ?
O1W Cu1 Cu1 173.60(10) . 9_665 ?
C4 C1 C2 119.9(3) . . ?
C4 C1 C5 120.9(3) . . ?
C2 C1 C5 119.2(2) . . ?
C3 C2 C1 120.0(3) . . ?
C3 C2 H2 120.0 . . ?
C1 C2 H2 120.0 . . ?
C2 C3 C2 120.0(4) 13_565 . ?
C2 C3 H3 120.0 13_565 . ?
C2 C3 H3 120.0 . . ?
C1 C4 C1 120.2(4) . 13_565 ?
C1 C4 H4 119.9 . . ?
C1 C4 H4 119.9 13_565 . ?
O2 C5 O1 124.7(3) . . ?
O2 C5 C1 117.0(2) . . ?
O1 C5 C1 118.4(2) . . ?
C5 O1 Cu1 120.38(19) . 9_665 ?
C5 O2 Cu1 126.57(19) . . ?
Cu1 O1W H1WA 117.2 . . ?
Cu1 O1W H1WB 131.0 . . ?
H1WA O1W H1WB 111.7 . . ?
H2WA O2W H2WB 112.5 . . ?
H3WA O3W H3WB 111.0 . . ?

loop_
_geom_bond_atom_site_label_1
_geom_bond_atom_site_label_2
_geom_bond_distance
_geom_bond_site_symmetry_2
_geom_bond_publ_flag
Cu1 O2 1.962(2) 16 ?
Cu1 O2 1.962(2) . ?
Cu1 O1 1.967(2) 9_665 ?
Cu1 O1 1.967(2) 8_665 ?
Cu1 O1W 2.124(3) . ?
Cu1 Cu1 2.6130(9) 9_665 ?
C1 C4 1.391(3) . ?
C1 C2 1.395(4) . ?
C1 C5 1.497(4) . ?
C2 C3 1.392(4) . ?
C2 H2 0.9300 . ?
C3 C2 1.392(4) 13_565 ?
C3 H3 0.9300 . ?
C4 C1 1.391(3) 13_565 ?
C4 H4 0.9300 . ?
C5 O2 1.248(4) . ?
C5 O1 1.253(4) . ?
O1 Cu1 1.967(2) 9_665 ?
O1W H1WA 0.8167 . ?
O1W H1WB 0.8173 . ?
O2W H2WA 0.8217 . ?
O2W H2WB 0.8228 . ?
O3W H3WA 0.8195 . ?
O3W H3WB 0.8221 . ?
